data_8103658
loop_
_publ_author_name
'Gulzari, L.'
'Chadha, G.K.'
'Trigunayat, G.C.'

_publ_section_title
;
 Structure of an eighteen-layered polytype of cadmium iodide
;
_journal_name_full
;
Zeitschrift fuer Kristallographie, Kristallgeometrie, Kristallphysik, 
Kristallchemie (-144,1977)
;
_journal_page_first 91
_journal_page_last 96
_journal_volume 134
_journal_year 1971
_chemical_formula_sum 'Cd I2'
_space_group_IT_number 156
_symmetry_space_group_name_Hall 'P 3 -2"'
_symmetry_space_group_name_H-M 'P 3 m 1'
_cell_angle_alpha 90
_cell_angle_beta 90
_cell_angle_gamma 120
_cell_formula_units_Z 9
_cell_length_a 4.24
_cell_length_b 4.24
_cell_length_c 61.515
_cell_volume 957.731
_citation_journal_id_ASTM ZEKGAX
_cod_data_source_file Gulzari_ZEKGAX_1971_1423.cif
_cod_data_source_block Cd1I2
_cod_original_cell_volume 957.7305
_cod_original_formula_sum 'Cd1 I2'
_cod_database_code 8103658

loop_
_symmetry_equiv_pos_as_xyz
x,y,z
-y,x-y,z
-x+y,-x,z
-y,-x,z
x,x-y,z
-x+y,y,z

loop_
_atom_site_label
_atom_site_type_symbol
_atom_site_fract_x
_atom_site_fract_y
_atom_site_fract_z
_atom_site_occupancy
_atom_site_U_iso_or_equiv
Cd2 Cd+2 0 0 0.806 1 0.0
Cd9 Cd+2 0.3333 0.6667 0.9167 1 0.0
Cd5 Cd+2 0.3333 0.6667 0.0278 1 0.0
I17 I-1 0.3333 0.6667 0.55 1 0.0
I3 I-1 0 0 0.22 1 0.0
I12 I-1 0.6667 0.3333 0.72 1 0.0
I9 I-1 0.6667 0.3333 0.27 1 0.0
I6 I-1 0 0 0.66 1 0.0
Cd4 Cd+2 0.6667 0.3333 0.361 1 0.0
Cd7 Cd+2 0.3333 0.6667 0.472 1 0.0
I4 I-1 0 0 0.33 1 0.0
Cd8 Cd+2 0.3333 0.6667 0.694 1 0.0
I15 I-1 0.3333 0.6667 0.16 1 0.0
I11 I-1 0.6667 0.3333 0.61 1 0.0
I5 I-1 0 0 0.44 1 0.0
I7 I-1 0 0 0.88 1 0.0
I2 I-1 0 0 0.11 1 0.0
I8 I-1 0.6667 0.3333 0.05 1 0.0
I18 I-1 0.3333 0.6667 0.77 1 0.0
I14 I-1 0.6667 0.3333 0.94 1 0.0
I1 I-1 0 0 0 1 0.0
Cd1 Cd+2 0 0 0.583 1 0.0
I10 I-1 0.6667 0.3333 0.5 1 0.0
Cd6 Cd+2 0.3333 0.6667 0.25 1 0.0
Cd3 Cd+2 0.6667 0.3333 0.139 1 0.0
I13 I-1 0.6667 0.3333 0.83 1 0.0
I16 I-1 0.3333 0.6667 0.39 1 0.0
